data_7034383
loop_
_publ_author_name
'Zhou, Jian'
'Zhao, Rong-Qing'
'Yang, Tao'
'Liu, Xing'
'Xiao, Hong-Ping'
'Zou, Hua-Hong'
'Tan, Xiao-Feng'

_publ_section_title
;
 A series of new lanthanoid thioarsenates: insights into the influence of
 lanthanide contraction on the formation of new lanthanoid thioarsenates.
;
_journal_issue 16
_journal_name_full 'Dalton transactions (Cambridge, England : 2003)'
_journal_page_first 7203
_journal_page_last 7212
_journal_paper_doi 10.1039/c4dt03912b
_journal_volume 44
_journal_year 2015
_chemical_absolute_configuration unk
_chemical_formula_moiety 'C8 H26 As Ce N6 S4'
_chemical_formula_sum 'C8 H26 As Ce N6 S4'
_chemical_formula_weight 549.63
_chemical_name_systematic
; 
 ? 
;
_space_group_IT_number 19
_symmetry_cell_setting orthorhombic
_symmetry_space_group_name_Hall 'P 2ac 2ab'
_symmetry_space_group_name_H-M 'P 21 21 21'
_atom_sites_solution_hydrogens geom
_atom_sites_solution_primary direct
_atom_sites_solution_secondary difmap
_audit_creation_method SHELXL-97
_audit_update_record
;
2014-11-10 deposited with the CCDC.
2015-03-09 downloaded from the CCDC.
;
_cell_angle_alpha 90.00
_cell_angle_beta 90.00
_cell_angle_gamma 90.00
_cell_formula_units_Z 4
_cell_length_a 8.3413(2)
_cell_length_b 11.1822(3)
_cell_length_c 19.7987(5)
_cell_measurement_temperature 296(2)
_cell_volume 1846.71(8)
_computing_structure_refinement 'SHELXL-97 (Sheldrick, 1997)'
_computing_structure_solution 'SHELXS-97 (Sheldrick, 1990)'
_diffrn_ambient_temperature 296(2)
_diffrn_detector_area_resol_mean 7.31
_diffrn_measured_fraction_theta_full 0.997
_diffrn_measured_fraction_theta_max 0.997
_diffrn_measurement_device_type 'Rigaku Mercury'
_diffrn_measurement_method \w
_diffrn_radiation_monochromator graphite
_diffrn_radiation_source 'fine-focus sealed tube'
_diffrn_radiation_type MoK\a
_diffrn_radiation_wavelength 0.71073
_diffrn_reflns_av_R_equivalents 0.0273
_diffrn_reflns_av_sigmaI/netI 0.0506
_diffrn_reflns_limit_h_max 9
_diffrn_reflns_limit_h_min -9
_diffrn_reflns_limit_k_max 6
_diffrn_reflns_limit_k_min -13
_diffrn_reflns_limit_l_max 21
_diffrn_reflns_limit_l_min -23
_diffrn_reflns_number 5011
_diffrn_reflns_theta_full 25.08
_diffrn_reflns_theta_max 25.08
_diffrn_reflns_theta_min 3.05
_exptl_absorpt_coefficient_mu 4.695
_exptl_absorpt_correction_T_max 0.4911
_exptl_absorpt_correction_T_min 0.3307
_exptl_absorpt_correction_type multi-scan
_exptl_absorpt_process_details 'Jacobson, R. (1998) Private communication'
_exptl_crystal_colour yellow
_exptl_crystal_density_diffrn 1.977
_exptl_crystal_density_method 'not measured'
_exptl_crystal_description block
_exptl_crystal_F_000 1084
_exptl_crystal_size_max 0.12
_exptl_crystal_size_mid 0.11
_exptl_crystal_size_min 0.07
_refine_diff_density_max 0.524
_refine_diff_density_min -0.534
_refine_diff_density_rms 0.101
_refine_ls_abs_structure_details 'Flack H D (1983), Acta Cryst. A39, 876-881'
_refine_ls_abs_structure_Flack 0.00
_refine_ls_extinction_method none
_refine_ls_goodness_of_fit_ref 1.007
_refine_ls_hydrogen_treatment constr
_refine_ls_matrix_type full
_refine_ls_number_parameters 181
_refine_ls_number_reflns 3054
_refine_ls_number_restraints 0
_refine_ls_restrained_S_all 1.007
_refine_ls_R_factor_all 0.0302
_refine_ls_R_factor_gt 0.0277
_refine_ls_shift/su_max 0.008
_refine_ls_shift/su_mean 0.001
_refine_ls_structure_factor_coef Fsqd
_refine_ls_weighting_details 'calc w=1/[\s^2^(Fo^2^)+(0.0094P)^2^+0.0000P] where P=(Fo^2^+2Fc^2^)/3'
_refine_ls_weighting_scheme calc
_refine_ls_wR_factor_gt 0.0495
_refine_ls_wR_factor_ref 0.0509
_reflns_number_gt 2891
_reflns_number_total 3054
_reflns_threshold_expression >2sigma(I)
_cod_data_source_file c4dt03912b2.cif
_cod_data_source_block 1
_cod_depositor_comments 'Adding full bibliography for 7034378--7034388.cif.'
_cod_database_code 7034383

loop_
_symmetry_equiv_pos_as_xyz
'x, y, z'
'-x+1/2, -y, z+1/2'
'-x, y+1/2, -z+1/2'
'x+1/2, -y+1/2, -z'

loop_
_atom_site_label
_atom_site_type_symbol
_atom_site_fract_x
_atom_site_fract_y
_atom_site_fract_z
_atom_site_U_iso_or_equiv
_atom_site_adp_type
_atom_site_occupancy
_atom_site_symmetry_multiplicity
_atom_site_calc_flag
_atom_site_refinement_flags
Ce1 Ce 0.71348(3) 0.46460(2) 0.092398(15) 0.01741(8) Uani 1 1 d .
As1 As 0.26748(6) 0.49642(4) 0.09158(3) 0.02099(13) Uani 1 1 d .
S1 S 0.41953(17) 0.46375(17) 0.00513(7) 0.0309(4) Uani 1 1 d .
S2 S 0.41531(17) 0.45860(17) 0.17882(7) 0.0297(4) Uani 1 1 d .
S3 S 0.06605(15) 0.37353(12) 0.08905(9) 0.0270(3) Uani 1 1 d .
S4 S 0.18529(16) 0.67839(12) 0.09272(8) 0.0304(3) Uani 1 1 d .
N1 N 0.6184(5) 0.6953(4) 0.1015(2) 0.0345(13) Uani 1 1 d .
H1A H 0.6169 0.7268 0.0597 0.041 Uiso 1 1 calc R
H1B H 0.5173 0.6969 0.1174 0.041 Uiso 1 1 calc R
N2 N 0.8621(5) 0.5992(4) 0.1876(2) 0.0246(12) Uani 1 1 d .
H2C H 0.9522 0.6279 0.1674 0.030 Uiso 1 1 calc R
N3 N 0.7938(6) 0.3503(4) 0.2062(2) 0.0259(11) Uani 1 1 d .
H3C H 0.8965 0.3264 0.1985 0.031 Uiso 1 1 calc R
N4 N 0.6511(5) 0.2299(4) 0.0995(2) 0.0317(12) Uani 1 1 d .
H4A H 0.5440 0.2208 0.0978 0.038 Uiso 1 1 calc R
H4B H 0.6914 0.1956 0.0621 0.038 Uiso 1 1 calc R
N5 N 0.8603(6) 0.5991(4) 0.0006(2) 0.0277(13) Uani 1 1 d .
H5A H 0.7937 0.6590 -0.0110 0.033 Uiso 1 1 calc R
H5B H 0.9470 0.6324 0.0201 0.033 Uiso 1 1 calc R
N6 N 0.7744(6) 0.3590(4) -0.02371(19) 0.0262(11) Uani 1 1 d .
H6A H 0.8648 0.3157 -0.0195 0.031 Uiso 1 1 calc R
H6B H 0.6939 0.3081 -0.0332 0.031 Uiso 1 1 calc R
C1 C 0.7178(8) 0.7714(5) 0.1446(3) 0.0482(18) Uani 1 1 d .
H1C H 0.6575 0.8419 0.1577 0.058 Uiso 1 1 calc R
H1D H 0.8117 0.7974 0.1197 0.058 Uiso 1 1 calc R
C2 C 0.7688(8) 0.7047(5) 0.2063(3) 0.0448(18) Uani 1 1 d .
H2A H 0.8331 0.7565 0.2348 0.054 Uiso 1 1 calc R
H2B H 0.6750 0.6804 0.2317 0.054 Uiso 1 1 calc R
C3 C 0.9194(7) 0.5309(6) 0.2474(3) 0.0343(15) Uani 1 1 d .
H3A H 0.9279 0.5843 0.2858 0.041 Uiso 1 1 calc R
H3B H 1.0253 0.4990 0.2381 0.041 Uiso 1 1 calc R
C4 C 0.8081(8) 0.4301(5) 0.2645(3) 0.0356(16) Uani 1 1 d .
H4C H 0.8493 0.3861 0.3030 0.043 Uiso 1 1 calc R
H4D H 0.7034 0.4616 0.2763 0.043 Uiso 1 1 calc R
C5 C 0.7098(8) 0.2394(5) 0.2195(3) 0.0370(15) Uani 1 1 d .
H5C H 0.6002 0.2567 0.2326 0.044 Uiso 1 1 calc R
H5D H 0.7613 0.1978 0.2566 0.044 Uiso 1 1 calc R
C6 C 0.7101(8) 0.1612(5) 0.1581(3) 0.0383(16) Uani 1 1 d .
H6C H 0.8180 0.1328 0.1493 0.046 Uiso 1 1 calc R
H6D H 0.6418 0.0923 0.1657 0.046 Uiso 1 1 calc R
C7 C 0.9124(7) 0.5381(6) -0.0617(3) 0.0341(15) Uani 1 1 d .
H7A H 1.0172 0.5026 -0.0548 0.041 Uiso 1 1 calc R
H7B H 0.9207 0.5956 -0.0982 0.041 Uiso 1 1 calc R
C8 C 0.7933(7) 0.4423(5) -0.0802(2) 0.0281(13) Uani 1 1 d .
H8A H 0.6908 0.4786 -0.0909 0.034 Uiso 1 1 calc R
H8B H 0.8305 0.3995 -0.1198 0.034 Uiso 1 1 calc R

loop_
_atom_site_aniso_label
_atom_site_aniso_U_11
_atom_site_aniso_U_22
_atom_site_aniso_U_33
_atom_site_aniso_U_23
_atom_site_aniso_U_13
_atom_site_aniso_U_12
Ce1 0.01599(14) 0.01705(15) 0.01920(14) -0.00132(14) -0.00031(15) 0.00011(13)
As1 0.0142(3) 0.0237(3) 0.0251(3) -0.0026(2) 0.0001(3) 0.0001(2)
S1 0.0187(7) 0.0499(11) 0.0241(8) -0.0056(8) 0.0010(6) 0.0003(9)
S2 0.0206(7) 0.0447(10) 0.0239(8) 0.0015(8) -0.0013(6) 0.0036(9)
S3 0.0161(7) 0.0211(7) 0.0437(9) -0.0046(8) 0.0009(8) -0.0017(6)
S4 0.0272(8) 0.0222(7) 0.0419(8) -0.0032(7) 0.0032(9) -0.0004(6)
N1 0.027(3) 0.031(3) 0.046(3) -0.002(3) 0.000(3) 0.004(2)
N2 0.018(3) 0.027(3) 0.029(3) -0.004(2) 0.003(2) -0.001(2)
N3 0.023(3) 0.032(3) 0.022(3) 0.001(2) 0.000(2) -0.004(3)
N4 0.040(3) 0.026(3) 0.029(3) 0.003(2) -0.002(3) -0.006(2)
N5 0.029(3) 0.020(3) 0.034(3) 0.003(2) 0.000(2) -0.004(2)
N6 0.027(3) 0.025(3) 0.027(3) -0.0015(19) -0.001(2) -0.005(3)
C1 0.042(4) 0.018(3) 0.085(5) -0.014(3) -0.015(4) 0.007(4)
C2 0.042(4) 0.032(4) 0.060(4) -0.020(3) -0.009(4) 0.006(4)
C3 0.029(3) 0.046(4) 0.027(3) -0.009(3) -0.008(3) -0.003(4)
C4 0.048(4) 0.036(4) 0.023(3) 0.000(3) -0.007(3) -0.003(4)
C5 0.054(4) 0.032(3) 0.025(3) 0.013(3) 0.002(4) 0.004(4)
C6 0.047(4) 0.029(4) 0.039(4) 0.007(3) -0.008(4) -0.007(4)
C7 0.036(3) 0.034(4) 0.032(3) 0.004(3) 0.007(3) -0.004(4)
C8 0.031(3) 0.033(3) 0.020(3) -0.004(2) -0.003(3) 0.000(3)

loop_
_atom_type_symbol
_atom_type_description
_atom_type_scat_dispersion_real
_atom_type_scat_dispersion_imag
_atom_type_scat_source
C C 0.0033 0.0016 'International Tables Vol C Tables 4.2.6.8 and 6.1.1.4'
H H 0.0000 0.0000 'International Tables Vol C Tables 4.2.6.8 and 6.1.1.4'
N N 0.0061 0.0033 'International Tables Vol C Tables 4.2.6.8 and 6.1.1.4'
S S 0.1246 0.1234 'International Tables Vol C Tables 4.2.6.8 and 6.1.1.4'
As As 0.0499 2.0058 'International Tables Vol C Tables 4.2.6.8 and 6.1.1.4'
Ce Ce -0.2486 2.6331 'International Tables Vol C Tables 4.2.6.8 and 6.1.1.4'

loop_
_geom_angle_atom_site_label_1
_geom_angle_atom_site_label_2
_geom_angle_atom_site_label_3
_geom_angle
_geom_angle_site_symmetry_3
N6 Ce1 N5 64.41(13) .
N6 Ce1 N3 118.20(12) .
N5 Ce1 N3 136.95(15) .
N6 Ce1 N4 69.15(13) .
N5 Ce1 N4 132.82(14) .
N3 Ce1 N4 62.39(13) .
N6 Ce1 N1 122.85(14) .
N5 Ce1 N1 68.96(14) .
N3 Ce1 N1 118.21(14) .
N4 Ce1 N1 150.91(14) .
N6 Ce1 N2 140.12(15) .
N5 Ce1 N2 87.18(12) .
N3 Ce1 N2 64.23(13) .
N4 Ce1 N2 126.56(13) .
N1 Ce1 N2 63.79(14) .
N6 Ce1 S1 69.73(12) .
N5 Ce1 S1 89.11(11) .
N3 Ce1 S1 133.49(11) .
N4 Ce1 S1 82.44(10) .
N1 Ce1 S1 78.58(10) .
N2 Ce1 S1 140.88(10) .
N6 Ce1 S2 130.05(12) .
N5 Ce1 S2 141.21(11) .
N3 Ce1 S2 73.65(12) .
N4 Ce1 S2 77.79(11) .
N1 Ce1 S2 75.04(10) .
N2 Ce1 S2 89.70(10) .
S1 Ce1 S2 69.70(3) .
N6 Ce1 S3 69.66(12) 1_655
N5 Ce1 S3 74.65(11) 1_655
N3 Ce1 S3 67.98(12) 1_655
N4 Ce1 S3 82.19(10) 1_655
N1 Ce1 S3 126.18(10) 1_655
N2 Ce1 S3 76.38(10) 1_655
S1 Ce1 S3 139.37(4) 1_655
S2 Ce1 S3 141.53(4) 1_655
S4 As1 S1 110.84(7) .
S4 As1 S2 111.02(7) .
S1 As1 S2 105.35(5) .
S4 As1 S3 110.67(5) .
S1 As1 S3 109.20(7) .
S2 As1 S3 109.61(7) .
As1 S1 Ce1 91.32(5) .
As1 S2 Ce1 90.73(5) .
As1 S3 Ce1 121.57(5) 1_455
C1 N1 Ce1 115.3(3) .
C1 N1 H1A 108.4 .
Ce1 N1 H1A 108.4 .
C1 N1 H1B 108.4 .
Ce1 N1 H1B 108.4 .
H1A N1 H1B 107.5 .
C2 N2 C3 112.7(4) .
C2 N2 Ce1 112.3(3) .
C3 N2 Ce1 114.5(4) .
C2 N2 H2C 105.4 .
C3 N2 H2C 105.4 .
Ce1 N2 H2C 105.4 .
C5 N3 C4 114.7(4) .
C5 N3 Ce1 116.2(3) .
C4 N3 Ce1 113.1(3) .
C5 N3 H3C 103.6 .
C4 N3 H3C 103.6 .
Ce1 N3 H3C 103.6 .
C6 N4 Ce1 119.1(3) .
C6 N4 H4A 107.5 .
Ce1 N4 H4A 107.5 .
C6 N4 H4B 107.5 .
Ce1 N4 H4B 107.5 .
H4A N4 H4B 107.0 .
C7 N5 Ce1 116.5(3) .
C7 N5 H5A 108.2 .
Ce1 N5 H5A 108.2 .
C7 N5 H5B 108.2 .
Ce1 N5 H5B 108.2 .
H5A N5 H5B 107.3 .
C8 N6 Ce1 113.7(3) .
C8 N6 H6A 108.8 .
Ce1 N6 H6A 108.8 .
C8 N6 H6B 108.8 .
Ce1 N6 H6B 108.8 .
H6A N6 H6B 107.7 .
N1 C1 C2 110.4(5) .
N1 C1 H1C 109.6 .
C2 C1 H1C 109.6 .
N1 C1 H1D 109.6 .
C2 C1 H1D 109.6 .
H1C C1 H1D 108.1 .
N2 C2 C1 110.4(5) .
N2 C2 H2A 109.6 .
C1 C2 H2A 109.6 .
N2 C2 H2B 109.6 .
C1 C2 H2B 109.6 .
H2A C2 H2B 108.1 .
N2 C3 C4 111.5(4) .
N2 C3 H3A 109.3 .
C4 C3 H3A 109.3 .
N2 C3 H3B 109.3 .
C4 C3 H3B 109.3 .
H3A C3 H3B 108.0 .
N3 C4 C3 109.3(5) .
N3 C4 H4C 109.8 .
C3 C4 H4C 109.8 .
N3 C4 H4D 109.8 .
C3 C4 H4D 109.8 .
H4C C4 H4D 108.3 .
N3 C5 C6 110.6(5) .
N3 C5 H5C 109.5 .
C6 C5 H5C 109.5 .
N3 C5 H5D 109.5 .
C6 C5 H5D 109.5 .
H5C C5 H5D 108.1 .
N4 C6 C5 109.5(5) .
N4 C6 H6C 109.8 .
C5 C6 H6C 109.8 .
N4 C6 H6D 109.8 .
C5 C6 H6D 109.8 .
H6C C6 H6D 108.2 .
N5 C7 C8 109.7(4) .
N5 C7 H7A 109.7 .
C8 C7 H7A 109.7 .
N5 C7 H7B 109.7 .
C8 C7 H7B 109.7 .
H7A C7 H7B 108.2 .
N6 C8 C7 109.7(4) .
N6 C8 H8A 109.7 .
C7 C8 H8A 109.7 .
N6 C8 H8B 109.7 .
C7 C8 H8B 109.7 .
H8A C8 H8B 108.2 .

loop_
_geom_bond_atom_site_label_1
_geom_bond_atom_site_label_2
_geom_bond_distance
_geom_bond_site_symmetry_2
Ce1 N6 2.634(4) .
Ce1 N5 2.657(4) .
Ce1 N3 2.676(4) .
Ce1 N4 2.679(4) .
Ce1 N1 2.705(4) .
Ce1 N2 2.713(4) .
Ce1 S1 2.9996(14) .
Ce1 S2 3.0196(14) .
Ce1 S3 3.1129(13) 1_655
As1 S4 2.1474(14) .
As1 S1 2.1614(15) .
As1 S2 2.1640(15) .
As1 S3 2.1712(13) .
S3 Ce1 3.1129(13) 1_455
N1 C1 1.462(7) .
N1 H1A 0.9000 .
N1 H1B 0.9000 .
N2 C2 1.461(7) .
N2 C3 1.487(7) .
N2 H2C 0.9100 .
N3 C5 1.448(7) .
N3 C4 1.463(6) .
N3 H3C 0.9100 .
N4 C6 1.476(6) .
N4 H4A 0.9000 .
N4 H4B 0.9000 .
N5 C7 1.475(6) .
N5 H5A 0.9000 .
N5 H5B 0.9000 .
N6 C8 1.464(6) .
N6 H6A 0.9000 .
N6 H6B 0.9000 .
C1 C2 1.493(8) .
C1 H1C 0.9700 .
C1 H1D 0.9700 .
C2 H2A 0.9700 .
C2 H2B 0.9700 .
C3 C4 1.499(8) .
C3 H3A 0.9700 .
C3 H3B 0.9700 .
C4 H4C 0.9700 .
C4 H4D 0.9700 .
C5 C6 1.497(7) .
C5 H5C 0.9700 .
C5 H5D 0.9700 .
C6 H6C 0.9700 .
C6 H6D 0.9700 .
C7 C8 1.506(7) .
C7 H7A 0.9700 .
C7 H7B 0.9700 .
C8 H8A 0.9700 .
C8 H8B 0.9700 .
